data_2108281
loop_
_publ_author_name
'Makal, Anna'

_publ_section_title
;
 Triethylphosphine as a molecular gear --- phase transitions in
 ferrocenyl--acetylide--gold(I)
;
_journal_coeditor_code UM5013SUP1
_journal_issue 5
_journal_name_full 'Acta Crystallographica Section B'
_journal_page_first
;
;
_journal_paper_doi 10.1107/S2052520618010399
_journal_volume 74
_journal_year 2018
_chemical_formula_moiety 'C18 H24 Au Fe P'
_chemical_formula_sum 'C18 H24 Au Fe P'
_chemical_formula_weight 524.16
_chemical_name_systematic
;
 ?
;
_space_group_crystal_system orthorhombic
_space_group_IT_number 61
_space_group_name_Hall '-P 2ac 2ab'
_space_group_name_H-M_alt 'P b c a'
_symmetry_space_group_name_Hall '-P 2ac 2ab'
_symmetry_space_group_name_H-M 'P b c a'
_atom_sites_solution_hydrogens geom
_audit_creation_date 2018-03-18
_audit_creation_method
;
Olex2 1.2
(compiled Aug 10 2017 17:44:14 for OlexSys, GUI svn.r5381)
;
_cell_angle_alpha 90
_cell_angle_beta 90
_cell_angle_gamma 90
_cell_formula_units_Z 8
_cell_length_a 13.8822(17)
_cell_length_b 11.6188(14)
_cell_length_c 22.115(3)
_cell_measurement_reflns_used 9928
_cell_measurement_temperature 110.0(2)
_cell_measurement_theta_max 28.172
_cell_measurement_theta_min 2.465
_cell_volume 3567.0(8)
_computing_cell_refinement 'SAINT v8.34A (Bruker, 2013)'
_computing_data_reduction 'SAINT v8.34A (Bruker, 2013)'
_computing_molecular_graphics 'Olex2 (Dolomanov et al., 2009)'
_computing_publication_material 'Olex2 (Dolomanov et al., 2009)'
_computing_structure_refinement 'ShelXL (Sheldrick, 2015)'
_diffrn_ambient_temperature 110.0(2)
_diffrn_measured_fraction_theta_full 1.000
_diffrn_measured_fraction_theta_max 0.998
_diffrn_measurement_device_type 'Bruker APEX-II CCD'
_diffrn_measurement_method '\f and \w scans'
_diffrn_radiation_type MoK\a
_diffrn_radiation_wavelength 0.71073
_diffrn_reflns_av_R_equivalents 0.0360
_diffrn_reflns_av_unetI/netI 0.0259
_diffrn_reflns_Laue_measured_fraction_full 1.000
_diffrn_reflns_Laue_measured_fraction_max 0.998
_diffrn_reflns_limit_h_max 18
_diffrn_reflns_limit_h_min -19
_diffrn_reflns_limit_k_max 15
_diffrn_reflns_limit_k_min -11
_diffrn_reflns_limit_l_max 30
_diffrn_reflns_limit_l_min -30
_diffrn_reflns_number 26682
_diffrn_reflns_point_group_measured_fraction_full 1.000
_diffrn_reflns_point_group_measured_fraction_max 0.998
_diffrn_reflns_theta_full 25.242
_diffrn_reflns_theta_max 29.134
_diffrn_reflns_theta_min 1.842
_diffrn_standards_number 0
_exptl_absorpt_coefficient_mu 9.111
_exptl_absorpt_correction_T_max 0.5521
_exptl_absorpt_correction_T_min 0.2852
_exptl_absorpt_correction_type multi-scan
_exptl_absorpt_process_details
;
SADABS-2012/1 (Bruker,2012) was used for absorption correction.
wR2(int) was 0.1149 before and 0.0801 after correction.
The Ratio of minimum to maximum transmission is 0.5166.
The \l/2 correction factor is 0.0015.
;
_exptl_crystal_colour 'clear reddish brown'
_exptl_crystal_colour_lustre clear
_exptl_crystal_colour_modifier reddish
_exptl_crystal_colour_primary brown
_exptl_crystal_density_diffrn 1.952
_exptl_crystal_description block
_exptl_crystal_F_000 2016
_exptl_crystal_size_max 0.215
_exptl_crystal_size_mid 0.168
_exptl_crystal_size_min 0.124
_refine_diff_density_max 1.210
_refine_diff_density_min -0.673
_refine_diff_density_rms 0.113
_refine_ls_extinction_method none
_refine_ls_goodness_of_fit_ref 1.008
_refine_ls_hydrogen_treatment constr
_refine_ls_matrix_type full
_refine_ls_number_parameters 193
_refine_ls_number_reflns 4788
_refine_ls_number_restraints 0
_refine_ls_restrained_S_all 1.008
_refine_ls_R_factor_all 0.0308
_refine_ls_R_factor_gt 0.0198
_refine_ls_shift/su_max 0.001
_refine_ls_shift/su_mean 0.000
_refine_ls_structure_factor_coef Fsqd
_refine_ls_weighting_details
;
 w=1/[\s^2^(Fo^2^)+(0.0159P)^2^+3.7283P]
 where P=(Fo^2^+2Fc^2^)/3
;
_refine_ls_weighting_scheme calc
_refine_ls_wR_factor_gt 0.0402
_refine_ls_wR_factor_ref 0.0435
_reflns_Friedel_coverage 0.000
_reflns_number_gt 3930
_reflns_number_total 4788
_reflns_threshold_expression 'I > 2\s(I)'
_cod_data_source_file um5013sup1.cif
_cod_data_source_block 1-110k
_cod_database_code 2108281
_shelxl_version_number 2013-2
_shelx_space_group_comment
;
The symmetry employed for this shelxl refinement is uniquely defined
by the following loop, which should always be used as a source of
symmetry information in preference to the above space-group names.
They are only intended as comments.
;
_shelx_estimated_absorpt_t_max 0.398
_shelx_estimated_absorpt_t_min 0.245
_olex2_refinement_description
;
1. Fixed Uiso
 At 1.2 times of:
  All C(H) groups, All C(H,H) groups
 At 1.5 times of:
  All C(H,H,H) groups
2.a Secondary CH2 refined with riding coordinates:
 C13(H13A,H13B), C15(H15A,H15B), C17(H17A,H17B)
2.b Aromatic/amide H refined with riding coordinates:
 C2(H2), C3(H3), C4(H4), C5(H5), C6(H6), C7(H7), C8(H8), C9(H9), C10(H10)
2.c Idealised Me refined as rotating group:
 C14(H14A,H14B,H14C), C16(H16A,H16B,H16C), C18(H18A,H18B,H18C)
;
_olex2_exptl_crystal_mounting_method 'Paratone N'
_olex2_submission_special_instructions 'No special instructions were received'

loop_
_space_group_symop_operation_xyz
'x, y, z'
'x+1/2, -y+1/2, -z'
'-x, y+1/2, -z+1/2'
'-x+1/2, -y, z+1/2'
'-x, -y, -z'
'-x-1/2, y-1/2, z'
'x, -y-1/2, z-1/2'
'x-1/2, y, -z-1/2'

loop_
_atom_site_label
_atom_site_type_symbol
_atom_site_fract_x
_atom_site_fract_y
_atom_site_fract_z
_atom_site_U_iso_or_equiv
_atom_site_adp_type
_atom_site_occupancy
_atom_site_site_symmetry_order
_atom_site_calc_flag
_atom_site_refinement_flags_posn
Au1 Au 0.41722(2) 0.27011(2) 0.34482(2) 0.01689(4) Uani 1 1 d .
Fe1 Fe 0.31732(3) -0.15453(3) 0.49451(2) 0.01342(8) Uani 1 1 d .
P1 P 0.42580(5) 0.44173(6) 0.29546(3) 0.01698(14) Uani 1 1 d .
C1 C 0.39673(18) -0.0992(2) 0.42235(12) 0.0160(5) Uani 1 1 d .
C2 C 0.45678(19) -0.1550(2) 0.46636(12) 0.0176(5) Uani 1 1 d .
H2 H 0.5099 -0.1211 0.4868 0.021 Uiso 1 1 calc R
C3 C 0.4231(2) -0.2698(2) 0.47417(13) 0.0215(6) Uani 1 1 d .
H3 H 0.4498 -0.3258 0.5006 0.026 Uiso 1 1 calc R
C4 C 0.3423(2) -0.2857(2) 0.43533(13) 0.0224(6) Uani 1 1 d .
H4 H 0.3056 -0.3542 0.4314 0.027 Uiso 1 1 calc R
C5 C 0.3262(2) -0.1817(2) 0.40351(12) 0.0197(6) Uani 1 1 d .
H5 H 0.2769 -0.1688 0.3745 0.024 Uiso 1 1 calc R
C6 C 0.26888(19) -0.0100(2) 0.53648(13) 0.0208(6) Uani 1 1 d .
H6 H 0.2850 0.0668 0.5258 0.025 Uiso 1 1 calc R
C7 C 0.3198(2) -0.0806(3) 0.57786(12) 0.0224(6) Uani 1 1 d .
H7 H 0.3757 -0.0595 0.6000 0.027 Uiso 1 1 calc R
C8 C 0.2721(2) -0.1885(3) 0.58017(13) 0.0246(6) Uani 1 1 d .
H8 H 0.2909 -0.2526 0.6041 0.029 Uiso 1 1 calc R
C9 C 0.1922(2) -0.1843(3) 0.54102(14) 0.0243(6) Uani 1 1 d .
H9 H 0.1476 -0.2449 0.5340 0.029 Uiso 1 1 calc R
C10 C 0.1901(2) -0.0735(2) 0.51398(14) 0.0224(6) Uani 1 1 d .
H10 H 0.1438 -0.0468 0.4857 0.027 Uiso 1 1 calc R
C11 C 0.40337(19) 0.0179(3) 0.40202(11) 0.0177(6) Uani 1 1 d .
C12 C 0.40885(19) 0.1144(3) 0.38307(12) 0.0192(6) Uani 1 1 d .
C13 C 0.5163(2) 0.5406(3) 0.32452(15) 0.0294(7) Uani 1 1 d .
H13A H 0.5231 0.6062 0.2963 0.035 Uiso 1 1 calc R
H13B H 0.4946 0.5713 0.3640 0.035 Uiso 1 1 calc R
C14 C 0.6133(2) 0.4833(4) 0.33244(17) 0.0419(9) Uani 1 1 d .
H14A H 0.6073 0.4193 0.3611 0.063 Uiso 1 1 calc GR
H14B H 0.6597 0.5394 0.3481 0.063 Uiso 1 1 calc GR
H14C H 0.6357 0.4540 0.2933 0.063 Uiso 1 1 calc GR
C15 C 0.3140(2) 0.5230(3) 0.29539(13) 0.0246(6) Uani 1 1 d .
H15A H 0.2630 0.4742 0.2775 0.030 Uiso 1 1 calc R
H15B H 0.2956 0.5385 0.3379 0.030 Uiso 1 1 calc R
C16 C 0.3156(3) 0.6375(3) 0.26136(15) 0.0354(8) Uani 1 1 d .
H16A H 0.3661 0.6870 0.2782 0.053 Uiso 1 1 calc GR
H16B H 0.2530 0.6757 0.2656 0.053 Uiso 1 1 calc GR
H16C H 0.3288 0.6234 0.2185 0.053 Uiso 1 1 calc GR
C17 C 0.4580(2) 0.4218(3) 0.21635(12) 0.0209(6) Uani 1 1 d .
H17A H 0.4643 0.4983 0.1970 0.025 Uiso 1 1 calc R
H17B H 0.5216 0.3834 0.2142 0.025 Uiso 1 1 calc R
C18 C 0.3853(2) 0.3508(3) 0.18085(13) 0.0245(6) Uani 1 1 d .
H18A H 0.3734 0.2781 0.2020 0.037 Uiso 1 1 calc GR
H18B H 0.4109 0.3349 0.1404 0.037 Uiso 1 1 calc GR
H18C H 0.3249 0.3938 0.1773 0.037 Uiso 1 1 calc GR

loop_
_atom_site_aniso_label
_atom_site_aniso_U_11
_atom_site_aniso_U_22
_atom_site_aniso_U_33
_atom_site_aniso_U_23
_atom_site_aniso_U_13
_atom_site_aniso_U_12
Au1 0.01714(5) 0.01655(6) 0.01698(5) 0.00325(4) 0.00040(4) -0.00181(4)
Fe1 0.01328(17) 0.01105(18) 0.01592(17) 0.00001(15) 0.00065(14) -0.00005(14)
P1 0.0179(3) 0.0156(4) 0.0174(3) 0.0018(3) -0.0023(3) -0.0036(3)
C1 0.0158(13) 0.0171(14) 0.0150(12) -0.0018(11) 0.0030(10) 0.0016(10)
C2 0.0142(12) 0.0204(15) 0.0183(13) -0.0010(11) 0.0022(10) 0.0053(11)
C3 0.0262(15) 0.0163(14) 0.0220(13) 0.0012(11) 0.0033(11) 0.0081(12)
C4 0.0332(16) 0.0122(15) 0.0218(14) -0.0056(11) 0.0018(12) -0.0009(12)
C5 0.0248(15) 0.0183(15) 0.0161(12) -0.0011(11) -0.0020(10) -0.0013(12)
C6 0.0223(14) 0.0130(14) 0.0273(14) -0.0009(12) 0.0103(11) -0.0002(11)
C7 0.0228(14) 0.0270(17) 0.0172(13) -0.0066(12) 0.0062(11) -0.0002(12)
C8 0.0282(16) 0.0220(15) 0.0236(14) 0.0066(13) 0.0108(12) 0.0066(12)
C9 0.0174(14) 0.0171(15) 0.0385(17) 0.0010(13) 0.0088(12) -0.0008(11)
C10 0.0176(13) 0.0165(14) 0.0330(16) 0.0033(13) 0.0043(12) 0.0056(11)
C11 0.0174(13) 0.0227(15) 0.0128(12) -0.0003(11) 0.0027(10) -0.0009(11)
C12 0.0160(13) 0.0213(15) 0.0205(13) -0.0009(12) 0.0014(11) -0.0017(11)
C13 0.0290(16) 0.0253(17) 0.0339(16) 0.0002(14) -0.0087(13) -0.0090(13)
C14 0.0232(16) 0.052(3) 0.050(2) -0.0072(19) -0.0070(15) -0.0096(16)
C15 0.0268(15) 0.0257(17) 0.0212(14) -0.0024(13) 0.0007(12) 0.0049(13)
C16 0.048(2) 0.0253(18) 0.0329(17) 0.0039(14) -0.0012(15) 0.0163(15)
C17 0.0208(14) 0.0216(16) 0.0204(13) 0.0036(12) 0.0038(11) -0.0014(12)
C18 0.0298(15) 0.0247(17) 0.0189(13) -0.0019(13) 0.0010(12) 0.0010(13)

loop_
_atom_type_symbol
_atom_type_description
_atom_type_scat_dispersion_real
_atom_type_scat_dispersion_imag
_atom_type_scat_source
C C 0.0033 0.0016 'International Tables Vol C Tables 4.2.6.8 and 6.1.1.4'
H H 0.0000 0.0000 'International Tables Vol C Tables 4.2.6.8 and 6.1.1.4'
Au Au -2.0133 8.8022 'International Tables Vol C Tables 4.2.6.8 and 6.1.1.4'
Fe Fe 0.3463 0.8444 'International Tables Vol C Tables 4.2.6.8 and 6.1.1.4'
P P 0.1023 0.0942 'International Tables Vol C Tables 4.2.6.8 and 6.1.1.4'

loop_
_geom_angle_atom_site_label_1
_geom_angle_atom_site_label_2
_geom_angle_atom_site_label_3
_geom_angle
C12 Au1 P1 176.35(8)
C1 Fe1 C9 154.54(12)
C1 Fe1 C10 119.01(11)
C2 Fe1 C1 41.24(10)
C2 Fe1 C3 40.95(11)
C2 Fe1 C4 68.86(12)
C2 Fe1 C5 68.92(11)
C2 Fe1 C7 105.20(11)
C2 Fe1 C8 125.32(12)
C2 Fe1 C9 163.88(12)
C2 Fe1 C10 152.47(12)
C3 Fe1 C1 69.24(11)
C3 Fe1 C4 40.91(12)
C3 Fe1 C5 68.73(12)
C3 Fe1 C9 127.66(12)
C3 Fe1 C10 166.03(12)
C4 Fe1 C1 69.01(11)
C4 Fe1 C5 40.62(12)
C4 Fe1 C9 109.92(12)
C4 Fe1 C10 128.75(12)
C5 Fe1 C1 41.06(11)
C5 Fe1 C9 121.35(12)
C5 Fe1 C10 109.31(12)
C6 Fe1 C1 105.96(11)
C6 Fe1 C2 117.16(11)
C6 Fe1 C3 151.88(12)
C6 Fe1 C4 165.20(12)
C6 Fe1 C5 126.71(12)
C6 Fe1 C7 40.80(12)
C6 Fe1 C8 68.48(12)
C6 Fe1 C9 68.28(11)
C6 Fe1 C10 40.43(11)
C7 Fe1 C1 124.44(12)
C7 Fe1 C3 117.73(12)
C7 Fe1 C4 153.47(12)
C7 Fe1 C5 163.32(12)
C7 Fe1 C8 40.82(12)
C7 Fe1 C9 68.33(12)
C7 Fe1 C10 68.27(12)
C8 Fe1 C1 162.69(12)
C8 Fe1 C3 107.48(12)
C8 Fe1 C4 120.37(12)
C8 Fe1 C5 155.10(12)
C8 Fe1 C9 40.36(12)
C8 Fe1 C10 68.11(12)
C10 Fe1 C9 40.58(11)
C13 P1 Au1 114.81(11)
C13 P1 C17 104.49(14)
C15 P1 Au1 114.28(10)
C15 P1 C13 105.20(15)
C15 P1 C17 105.96(13)
C17 P1 Au1 111.23(10)
C2 C1 Fe1 69.01(15)
C5 C1 Fe1 69.37(15)
C5 C1 C2 107.0(2)
C5 C1 C11 125.9(2)
C11 C1 Fe1 125.26(19)
C11 C1 C2 127.1(2)
Fe1 C2 H2 126.3
C1 C2 Fe1 69.74(15)
C1 C2 H2 125.8
C3 C2 Fe1 69.68(15)
C3 C2 C1 108.3(2)
C3 C2 H2 125.8
Fe1 C3 H3 126.6
C2 C3 Fe1 69.37(15)
C2 C3 H3 126.1
C4 C3 Fe1 69.57(16)
C4 C3 C2 107.8(2)
C4 C3 H3 126.1
Fe1 C4 H4 126.4
C3 C4 Fe1 69.52(16)
C3 C4 H4 125.9
C5 C4 Fe1 69.78(16)
C5 C4 C3 108.3(3)
C5 C4 H4 125.9
Fe1 C5 H5 126.7
C1 C5 Fe1 69.57(15)
C1 C5 H5 125.7
C4 C5 Fe1 69.60(16)
C4 C5 C1 108.6(2)
C4 C5 H5 125.7
Fe1 C6 H6 125.7
C7 C6 Fe1 69.62(16)
C7 C6 H6 125.9
C10 C6 Fe1 70.29(16)
C10 C6 H6 125.9
C10 C6 C7 108.1(3)
Fe1 C7 H7 126.2
C6 C7 Fe1 69.58(16)
C6 C7 H7 126.2
C6 C7 C8 107.6(3)
C8 C7 Fe1 69.60(16)
C8 C7 H7 126.2
Fe1 C8 H8 125.8
C7 C8 Fe1 69.58(16)
C7 C8 H8 125.8
C9 C8 Fe1 70.37(17)
C9 C8 C7 108.4(3)
C9 C8 H8 125.8
Fe1 C9 H9 126.6
C8 C9 Fe1 69.27(16)
C8 C9 H9 126.1
C8 C9 C10 107.8(3)
C10 C9 Fe1 69.64(16)
C10 C9 H9 126.1
Fe1 C10 H10 126.6
C6 C10 Fe1 69.28(16)
C6 C10 C9 108.1(3)
C6 C10 H10 125.9
C9 C10 Fe1 69.79(16)
C9 C10 H10 125.9
C12 C11 C1 177.8(3)
C11 C12 Au1 175.4(3)
P1 C13 H13A 109.2
P1 C13 H13B 109.2
H13A C13 H13B 107.9
C14 C13 P1 112.2(2)
C14 C13 H13A 109.2
C14 C13 H13B 109.2
C13 C14 H14A 109.5
C13 C14 H14B 109.5
C13 C14 H14C 109.5
H14A C14 H14B 109.5
H14A C14 H14C 109.5
H14B C14 H14C 109.5
P1 C15 H15A 108.3
P1 C15 H15B 108.3
H15A C15 H15B 107.4
C16 C15 P1 116.1(2)
C16 C15 H15A 108.3
C16 C15 H15B 108.3
C15 C16 H16A 109.5
C15 C16 H16B 109.5
C15 C16 H16C 109.5
H16A C16 H16B 109.5
H16A C16 H16C 109.5
H16B C16 H16C 109.5
P1 C17 H17A 108.8
P1 C17 H17B 108.8
H17A C17 H17B 107.7
C18 C17 P1 113.73(19)
C18 C17 H17A 108.8
C18 C17 H17B 108.8
C17 C18 H18A 109.5
C17 C18 H18B 109.5
C17 C18 H18C 109.5
H18A C18 H18B 109.5
H18A C18 H18C 109.5
H18B C18 H18C 109.5

loop_
_geom_bond_atom_site_label_1
_geom_bond_atom_site_label_2
_geom_bond_distance
Au1 P1 2.2764(8)
Au1 C12 2.000(3)
Fe1 C1 2.043(3)
Fe1 C2 2.034(3)
Fe1 C3 2.038(3)
Fe1 C4 2.038(3)
Fe1 C5 2.041(3)
Fe1 C6 2.033(3)
Fe1 C7 2.034(3)
Fe1 C8 2.034(3)
Fe1 C9 2.049(3)
Fe1 C10 2.047(3)
P1 C13 1.820(3)
P1 C15 1.817(3)
P1 C17 1.821(3)
C1 C2 1.436(4)
C1 C5 1.432(4)
C1 C11 1.435(4)
C2 H2 0.9500
C2 C3 1.424(4)
C3 H3 0.9500
C3 C4 1.424(4)
C4 H4 0.9500
C4 C5 1.416(4)
C5 H5 0.9500
C6 H6 0.9500
C6 C7 1.418(4)
C6 C10 1.410(4)
C7 H7 0.9500
C7 C8 1.419(4)
C8 H8 0.9500
C8 C9 1.409(4)
C9 H9 0.9500
C9 C10 1.420(4)
C10 H10 0.9500
C11 C12 1.200(4)
C13 H13A 0.9900
C13 H13B 0.9900
C13 C14 1.512(5)
C14 H14A 0.9800
C14 H14B 0.9800
C14 H14C 0.9800
C15 H15A 0.9900
C15 H15B 0.9900
C15 C16 1.528(4)
C16 H16A 0.9800
C16 H16B 0.9800
C16 H16C 0.9800
C17 H17A 0.9900
C17 H17B 0.9900
C17 C18 1.521(4)
C18 H18A 0.9800
C18 H18B 0.9800
C18 H18C 0.9800

loop_
_geom_torsion_atom_site_label_1
_geom_torsion_atom_site_label_2
_geom_torsion_atom_site_label_3
_geom_torsion_atom_site_label_4
_geom_torsion
Au1 P1 C13 C14 48.8(3)
Au1 P1 C15 C16 -178.5(2)
Au1 P1 C17 C18 61.5(2)
Fe1 C1 C2 C3 59.19(18)
Fe1 C1 C5 C4 -58.84(19)
Fe1 C2 C3 C4 59.13(19)
Fe1 C3 C4 C5 59.20(19)
Fe1 C4 C5 C1 58.82(19)
Fe1 C6 C7 C8 -59.47(19)
Fe1 C6 C10 C9 59.2(2)
Fe1 C7 C8 C9 -59.9(2)
Fe1 C8 C9 C10 -59.2(2)
Fe1 C9 C10 C6 -58.87(19)
C1 C2 C3 Fe1 -59.23(18)
C1 C2 C3 C4 -0.1(3)
C2 C1 C5 Fe1 59.00(18)
C2 C1 C5 C4 0.2(3)
C2 C3 C4 Fe1 -59.01(18)
C2 C3 C4 C5 0.2(3)
C3 C4 C5 Fe1 -59.04(19)
C3 C4 C5 C1 -0.2(3)
C5 C1 C2 Fe1 -59.23(18)
C5 C1 C2 C3 0.0(3)
C6 C7 C8 Fe1 59.45(19)
C6 C7 C8 C9 -0.4(3)
C7 C6 C10 Fe1 -59.55(19)
C7 C6 C10 C9 -0.4(3)
C7 C8 C9 Fe1 59.41(19)
C7 C8 C9 C10 0.2(3)
C8 C9 C10 Fe1 59.0(2)
C8 C9 C10 C6 0.1(3)
C10 C6 C7 Fe1 60.0(2)
C10 C6 C7 C8 0.5(3)
C11 C1 C2 Fe1 119.0(3)
C11 C1 C2 C3 178.2(2)
C11 C1 C5 Fe1 -119.3(3)
C11 C1 C5 C4 -178.1(3)
C13 P1 C15 C16 54.7(3)
C13 P1 C17 C18 -174.1(2)
C15 P1 C13 C14 175.3(2)
C15 P1 C17 C18 -63.3(2)
C17 P1 C13 C14 -73.3(3)
C17 P1 C15 C16 -55.7(3)

_cod_database_fobs_code 2108281
